data_1519666
loop_
_publ_author_name
'Datta, Amitabha'
'Massera, Chiara'
'Clegg, Jack K.'
'Arom\'i, Guillem'
'Aguil\`a, David'
'Huang, Jui-Hsien'
'Chuang, Sheng-Jie'

_publ_section_title
;
 Discrete and polymeric complexes formed from cobalt(ii),
 4,4&#x2032;-bipyridine and 2-sulfoterephthalate: synthetic,
 crystallographic and magnetic studies
;
_journal_issue 24
_journal_name_full CrystEngComm
_journal_page_first 4502
_journal_paper_doi 10.1039/C5CE00713E
_journal_volume 17
_journal_year 2015
_chemical_formula_sum 'C26 H26 Co3 N2 O20 S2'
_chemical_formula_weight 927.40
_chemical_name_systematic
;
 ?
;
_space_group_IT_number 15
_symmetry_cell_setting monoclinic
_symmetry_space_group_name_Hall '-C 2yc'
_symmetry_space_group_name_H-M 'C 1 2/c 1'
_atom_sites_solution_hydrogens geom
_atom_sites_solution_primary direct
_atom_sites_solution_secondary difmap
_audit_creation_method SHELXL-97
_audit_update_record
;
2014-11-28 deposited with the CCDC.
2015-05-12 downloaded from the CCDC.
;
_cell_angle_alpha 90.00
_cell_angle_beta 130.447(5)
_cell_angle_gamma 90.00
_cell_formula_units_Z 4
_cell_length_a 25.2378(11)
_cell_length_b 8.6872(4)
_cell_length_c 18.8139(8)
_cell_measurement_reflns_used 4356
_cell_measurement_temperature 273(2)
_cell_measurement_theta_max 20.04
_cell_measurement_theta_min 2.12
_cell_volume 3139.1(3)
_computing_cell_refinement 'APEX-II (2008)'
_computing_data_collection 'APEX-II (2008)'
_computing_data_reduction 'SAINT (2008)'
_computing_structure_refinement 'SHELXL-97 (Sheldrick, 2008)'
_computing_structure_solution 'SHELXTL (2008)'
_diffrn_ambient_temperature 273(2)
_diffrn_measured_fraction_theta_full 0.993
_diffrn_measured_fraction_theta_max 0.993
_diffrn_measurement_device_type 'Bruker APEX-II CCD area-detector'
_diffrn_measurement_method omega-scan
_diffrn_radiation_monochromator graphite
_diffrn_radiation_source 'fine-focus sealed tube'
_diffrn_radiation_type MoK\a
_diffrn_radiation_wavelength 0.71073
_diffrn_reflns_av_R_equivalents 0.0665
_diffrn_reflns_av_sigmaI/netI 0.0320
_diffrn_reflns_limit_h_max 24
_diffrn_reflns_limit_h_min -24
_diffrn_reflns_limit_k_max 8
_diffrn_reflns_limit_k_min -8
_diffrn_reflns_limit_l_max 18
_diffrn_reflns_limit_l_min -17
_diffrn_reflns_number 10608
_diffrn_reflns_theta_full 20.04
_diffrn_reflns_theta_max 20.04
_diffrn_reflns_theta_min 2.12
_diffrn_standards_decay_% 0
_diffrn_standards_interval_count 100
_diffrn_standards_number 1
_exptl_absorpt_coefficient_mu 1.797
_exptl_absorpt_correction_T_max 0.7444
_exptl_absorpt_correction_T_min 0.6030
_exptl_absorpt_correction_type multi-scan
_exptl_absorpt_process_details 'Bruker Apex-II SADABS'
_exptl_crystal_colour orange
_exptl_crystal_density_diffrn 1.962
_exptl_crystal_density_method 'not measured'
_exptl_crystal_description prismatic
_exptl_crystal_F_000 1876
_exptl_crystal_size_max 0.37
_exptl_crystal_size_mid 0.25
_exptl_crystal_size_min 0.21
_refine_diff_density_max 0.649
_refine_diff_density_min -0.505
_refine_diff_density_rms 0.084
_refine_ls_extinction_method none
_refine_ls_goodness_of_fit_ref 1.081
_refine_ls_hydrogen_treatment mixed
_refine_ls_matrix_type full
_refine_ls_number_parameters 244
_refine_ls_number_reflns 1468
_refine_ls_number_restraints 0
_refine_ls_restrained_S_all 1.081
_refine_ls_R_factor_all 0.0626
_refine_ls_R_factor_gt 0.0522
_refine_ls_shift/su_max 0.001
_refine_ls_shift/su_mean 0.000
_refine_ls_structure_factor_coef Fsqd
_refine_ls_weighting_details 'calc w=1/[\s^2^(Fo^2^)+(0.0432P)^2^+41.5614P] where P=(Fo^2^+2Fc^2^)/3'
_refine_ls_weighting_scheme calc
_refine_ls_wR_factor_gt 0.1165
_refine_ls_wR_factor_ref 0.1246
_reflns_number_gt 1253
_reflns_number_total 1468
_reflns_threshold_expression >2sigma(I)
_cod_data_source_file c5ce00713e2.cif
_cod_data_source_block 1
_cod_depositor_comments 'Adding full bibliography for 1519665--1519669.cif.'
_cod_original_cell_volume 3139.0(2)
_cod_original_sg_symbol_H-M C2/c
_cod_database_code 1519666

loop_
_symmetry_equiv_pos_as_xyz
'x, y, z'
'-x, y, -z+1/2'
'x+1/2, y+1/2, z'
'-x+1/2, y+1/2, -z+1/2'
'-x, -y, -z'
'x, -y, z-1/2'
'-x+1/2, -y+1/2, -z'
'x+1/2, -y+1/2, z-1/2'

loop_
_atom_site_label
_atom_site_type_symbol
_atom_site_fract_x
_atom_site_fract_y
_atom_site_fract_z
_atom_site_U_iso_or_equiv
_atom_site_adp_type
_atom_site_occupancy
_atom_site_symmetry_multiplicity
_atom_site_calc_flag
_atom_site_refinement_flags
Co1 Co 0.12867(6) 0.20514(17) 0.06328(8) 0.0570(5) Uani 1 1 d .
Co2 Co 0.0000 0.5000 0.0000 0.0593(7) Uani 1 2 d S
N1 N 0.1850(4) 0.0440(9) 0.0554(5) 0.055(2) Uani 1 1 d .
O1 O 0.0751(3) 0.3419(8) 0.0907(4) 0.059(2) Uani 1 1 d .
O2 O 0.1491(4) 0.1757(9) 0.1979(5) 0.0652(19) Uani 1 1 d .
O3 O 0.0513(3) 0.5386(9) -0.0494(4) 0.063(2) Uani 1 1 d .
O4 O 0.0855(3) 0.3063(11) -0.0604(5) 0.070(2) Uani 1 1 d .
O5 O 0.0631(3) 0.6727(8) 0.1046(4) 0.0555(18) Uani 1 1 d .
O6 O 0.1476(3) 0.7949(8) 0.2553(4) 0.0588(18) Uani 1 1 d .
O7 O 0.1838(3) 0.5836(7) 0.2106(4) 0.0528(17) Uani 1 1 d .
O1W O 0.2093(4) 0.3697(9) 0.1296(5) 0.054(2) Uani 1 1 d .
O2W O 0.0434(6) 0.0453(16) -0.0094(8) 0.205(7) Uani 1 1 d .
S1 S 0.12754(11) 0.6514(3) 0.20211(15) 0.0492(7) Uani 1 1 d .
C1 C 0.1101(5) 0.2872(13) 0.1737(7) 0.050(3) Uani 1 1 d .
C2 C 0.1028(4) 0.3609(14) 0.2390(5) 0.048(3) Uani 1 1 d .
C3 C 0.1071(4) 0.5185(13) 0.2537(6) 0.045(2) Uani 1 1 d .
C4 C 0.0980(4) 0.5792(13) 0.3135(6) 0.053(3) Uani 1 1 d .
H4 H 0.1015 0.6849 0.3237 0.064 Uiso 1 1 calc R
C5 C 0.0837(4) 0.4827(15) 0.3584(6) 0.050(3) Uani 1 1 d .
C6 C 0.0800(4) 0.3256(16) 0.3439(6) 0.060(3) Uani 1 1 d .
H6 H 0.0704 0.2604 0.3735 0.072 Uiso 1 1 calc R
C7 C 0.0904(4) 0.2640(13) 0.2861(6) 0.052(3) Uani 1 1 d .
H7 H 0.0891 0.1579 0.2785 0.063 Uiso 1 1 calc R
C8 C 0.0722(5) 0.4481(18) -0.0793(6) 0.061(3) Uani 1 1 d .
C9 C 0.2011(5) 0.0687(12) 0.0006(7) 0.057(3) Uani 1 1 d .
H9 H 0.1936 0.1668 -0.0243 0.068 Uiso 1 1 calc R
C10 C 0.2272(5) -0.0383(12) -0.0204(7) 0.056(3) Uani 1 1 d .
H10 H 0.2385 -0.0127 -0.0572 0.067 Uiso 1 1 calc R
C11 C 0.2373(4) -0.1877(11) 0.0127(6) 0.047(2) Uani 1 1 d .
C12 C 0.2218(6) -0.2124(13) 0.0705(7) 0.070(3) Uani 1 1 d .
H12 H 0.2284 -0.3097 0.0957 0.084 Uiso 1 1 calc R
C13 C 0.1973(6) -0.0968(13) 0.0906(7) 0.068(3) Uani 1 1 d .
H13 H 0.1886 -0.1170 0.1309 0.082 Uiso 1 1 calc R
O3W O -0.0156(7) 0.0541(17) -0.1854(10) 0.203(6) Uiso 1 1 d .
H1W H 0.246(5) 0.359(11) 0.164(6) 0.05(4) Uiso 1 1 d .
H2W H 0.207(6) 0.441(13) 0.164(8) 0.10(5) Uiso 1 1 d .

loop_
_atom_site_aniso_label
_atom_site_aniso_U_11
_atom_site_aniso_U_22
_atom_site_aniso_U_33
_atom_site_aniso_U_23
_atom_site_aniso_U_13
_atom_site_aniso_U_12
Co1 0.0494(8) 0.0945(12) 0.0498(8) -0.0100(8) 0.0422(7) -0.0129(7)
Co2 0.0289(9) 0.1345(19) 0.0280(10) 0.0029(11) 0.0244(9) 0.0089(10)
N1 0.069(5) 0.057(6) 0.052(5) -0.008(5) 0.046(5) -0.015(4)
O1 0.033(3) 0.129(6) 0.027(4) 0.012(4) 0.024(3) 0.017(4)
O2 0.077(5) 0.084(5) 0.062(5) 0.004(4) 0.057(4) 0.000(5)
O3 0.036(3) 0.140(6) 0.034(4) -0.001(4) 0.032(3) 0.007(4)
O4 0.049(4) 0.138(7) 0.044(4) 0.009(5) 0.039(4) 0.015(5)
O5 0.036(3) 0.106(5) 0.033(3) 0.009(4) 0.027(3) 0.014(3)
O6 0.061(4) 0.078(5) 0.054(4) -0.001(4) 0.045(4) -0.003(4)
O7 0.038(3) 0.092(5) 0.049(4) 0.007(4) 0.037(3) 0.001(3)
O1W 0.040(5) 0.071(5) 0.061(5) 0.003(4) 0.037(4) 0.006(4)
O2W 0.203(10) 0.335(17) 0.201(11) -0.181(12) 0.187(10) -0.210(12)
S1 0.0344(13) 0.092(2) 0.0353(14) 0.0084(14) 0.0291(12) 0.0042(13)
C1 0.030(5) 0.084(8) 0.044(7) -0.006(6) 0.027(6) -0.014(5)
C2 0.025(5) 0.104(9) 0.023(5) 0.004(6) 0.019(4) -0.005(5)
C3 0.025(5) 0.089(9) 0.032(5) 0.004(5) 0.023(4) 0.000(5)
C4 0.022(5) 0.111(8) 0.032(5) -0.007(6) 0.020(4) -0.006(5)
C5 0.020(5) 0.113(10) 0.024(5) 0.001(6) 0.017(4) -0.008(5)
C6 0.027(5) 0.130(11) 0.030(6) 0.014(7) 0.022(5) -0.004(6)
C7 0.040(5) 0.091(8) 0.038(5) 0.007(6) 0.031(5) -0.002(5)
C8 0.021(5) 0.147(12) 0.026(6) -0.002(7) 0.020(5) 0.000(7)
C9 0.062(6) 0.055(7) 0.073(7) 0.003(6) 0.052(6) -0.007(5)
C10 0.055(6) 0.062(7) 0.065(7) 0.014(6) 0.046(6) 0.002(5)
C11 0.040(5) 0.062(8) 0.027(5) -0.005(5) 0.017(4) -0.012(5)
C12 0.116(9) 0.060(8) 0.054(6) -0.017(6) 0.064(7) -0.034(7)
C13 0.123(9) 0.055(8) 0.065(7) -0.014(6) 0.078(8) -0.022(7)

loop_
_atom_type_symbol
_atom_type_description
_atom_type_scat_dispersion_real
_atom_type_scat_dispersion_imag
_atom_type_scat_source
C C 0.0033 0.0016 'International Tables Vol C Tables 4.2.6.8 and 6.1.1.4'
H H 0.0000 0.0000 'International Tables Vol C Tables 4.2.6.8 and 6.1.1.4'
N N 0.0061 0.0033 'International Tables Vol C Tables 4.2.6.8 and 6.1.1.4'
S S 0.1246 0.1234 'International Tables Vol C Tables 4.2.6.8 and 6.1.1.4'
Co Co 0.3494 0.9721 'International Tables Vol C Tables 4.2.6.8 and 6.1.1.4'
O O 0.0106 0.0060 'International Tables Vol C Tables 4.2.6.8 and 6.1.1.4'

loop_
_geom_angle_atom_site_label_1
_geom_angle_atom_site_label_2
_geom_angle_atom_site_label_3
_geom_angle
_geom_angle_site_symmetry_1
_geom_angle_site_symmetry_3
O4 Co1 N1 95.4(3) . .
O4 Co1 O1 94.9(3) . .
N1 Co1 O1 169.3(3) . .
O4 Co1 O1W 88.8(3) . .
N1 Co1 O1W 93.3(3) . .
O1 Co1 O1W 89.9(3) . .
O4 Co1 O2W 88.8(4) . .
N1 Co1 O2W 88.1(4) . .
O1 Co1 O2W 89.1(4) . .
O1W Co1 O2W 177.3(5) . .
O4 Co1 O2 154.9(3) . .
N1 Co1 O2 109.8(3) . .
O1 Co1 O2 60.1(2) . .
O1W Co1 O2 89.0(3) . .
O2W Co1 O2 92.7(3) . .
O4 Co1 C1 125.4(4) . .
N1 Co1 C1 139.3(4) . .
O1 Co1 C1 30.8(3) . .
O1W Co1 C1 86.8(3) . .
O2W Co1 C1 93.6(3) . .
O2 Co1 C1 29.5(3) . .
O1 Co2 O1 180.0(3) . 5_565
O1 Co2 O3 91.6(2) . 5_565
O1 Co2 O3 88.4(2) 5_565 5_565
O1 Co2 O3 88.4(2) . .
O1 Co2 O3 91.6(2) 5_565 .
O3 Co2 O3 180.0(4) 5_565 .
O1 Co2 O5 91.8(2) . 5_565
O1 Co2 O5 88.2(2) 5_565 5_565
O3 Co2 O5 89.4(2) 5_565 5_565
O3 Co2 O5 90.6(2) . 5_565
O1 Co2 O5 88.2(2) . .
O1 Co2 O5 91.8(2) 5_565 .
O3 Co2 O5 90.6(2) 5_565 .
O3 Co2 O5 89.4(2) . .
O5 Co2 O5 180.0(3) 5_565 .
C13 N1 C9 116.1(8) . .
C13 N1 Co1 122.4(7) . .
C9 N1 Co1 120.7(7) . .
C1 O1 Co2 142.6(6) . .
C1 O1 Co1 92.6(6) . .
Co2 O1 Co1 124.7(3) . .
C1 O2 Co1 87.2(6) . .
C8 O3 Co2 131.9(8) . .
C8 O4 Co1 126.4(7) . .
S1 O5 Co2 128.1(4) . .
Co1 O1W H1W 129(8) . .
Co1 O1W H2W 113(7) . .
H1W O1W H2W 96(10) . .
O7 S1 O6 113.0(4) . .
O7 S1 O5 113.5(3) . .
O6 S1 O5 110.9(4) . .
O7 S1 C3 106.6(4) . .
O6 S1 C3 105.8(4) . .
O5 S1 C3 106.5(4) . .
O2 C1 O1 119.4(9) . .
O2 C1 C2 121.6(9) . .
O1 C1 C2 119.0(9) . .
O2 C1 Co1 63.3(5) . .
O1 C1 Co1 56.7(4) . .
C2 C1 Co1 170.9(7) . .
C3 C2 C7 119.3(8) . .
C3 C2 C1 123.3(8) . .
C7 C2 C1 117.4(10) . .
C2 C3 C4 120.2(9) . .
C2 C3 S1 122.9(7) . .
C4 C3 S1 116.9(9) . .
C3 C4 C5 120.4(10) . .
C3 C4 H4 119.8 . .
C5 C4 H4 119.8 . .
C6 C5 C4 119.0(9) . .
C6 C5 C8 121.8(10) . 6_566
C4 C5 C8 119.2(12) . 6_566
C5 C6 C7 121.0(9) . .
C5 C6 H6 119.5 . .
C7 C6 H6 119.5 . .
C6 C7 C2 120.1(10) . .
C6 C7 H7 120.0 . .
C2 C7 H7 120.0 . .
O3 C8 O4 126.2(9) . .
O3 C8 C5 116.4(12) . 6_565
O4 C8 C5 117.3(10) . 6_565
C10 C9 N1 124.4(9) . .
C10 C9 H9 117.8 . .
N1 C9 H9 117.8 . .
C9 C10 C11 119.9(9) . .
C9 C10 H10 120.0 . .
C11 C10 H10 120.0 . .
C10 C11 C12 115.6(9) . .
C10 C11 C11 121.9(10) . 7_545
C12 C11 C11 122.5(11) . 7_545
C13 C12 C11 121.0(10) . .
C13 C12 H12 119.5 . .
C11 C12 H12 119.5 . .
N1 C13 C12 122.9(9) . .
N1 C13 H13 118.6 . .
C12 C13 H13 118.6 . .

loop_
_geom_bond_atom_site_label_1
_geom_bond_atom_site_label_2
_geom_bond_distance
_geom_bond_site_symmetry_2
Co1 O4 2.021(7) .
Co1 N1 2.068(8) .
Co1 O1 2.100(6) .
Co1 O1W 2.109(7) .
Co1 O2W 2.147(8) .
Co1 O2 2.246(6) .
Co1 C1 2.511(9) .
Co2 O1 2.048(6) .
Co2 O1 2.049(6) 5_565
Co2 O3 2.053(6) 5_565
Co2 O3 2.053(6) .
Co2 O5 2.143(6) 5_565
Co2 O5 2.143(6) .
N1 C13 1.329(12) .
N1 C9 1.349(11) .
O1 C1 1.286(10) .
O2 C1 1.238(11) .
O3 C8 1.264(13) .
O4 C8 1.266(13) .
O5 S1 1.474(6) .
O6 S1 1.468(7) .
O7 S1 1.446(6) .
O1W H1W 0.72(9) .
O1W H2W 0.92(12) .
S1 C3 1.786(9) .
C1 C2 1.500(13) .
C2 C3 1.387(13) .
C2 C7 1.396(12) .
C3 C4 1.390(12) .
C4 C5 1.395(13) .
C4 H4 0.9300 .
C5 C6 1.383(14) .
C5 C8 1.502(14) 6_566
C6 C7 1.382(13) .
C6 H6 0.9300 .
C7 H7 0.9300 .
C8 C5 1.502(14) 6_565
C9 C10 1.338(13) .
C9 H9 0.9300 .
C10 C11 1.390(12) .
C10 H10 0.9300 .
C11 C12 1.390(12) .
C11 C11 1.487(18) 7_545
C12 C13 1.357(14) .
C12 H12 0.9300 .
C13 H13 0.9300 .
